data_7218792
loop_
_publ_author_name
'Dey, Tanusri'
'Ghosh, Soumen'
'Mareddy, Jyoti'
'Anireddy, Jayashree'
'Pal, Sarbani'
'Mukherjee, Alok K.'

_publ_section_title
;
 Structural study of three nimesulidetriazole derivatives using X-ray
 powder diffraction: effect of substitution on supramolecular assembly
;
_journal_issue 4
_journal_name_full CrystEngComm
_journal_page_first 764
_journal_paper_doi 10.1039/C4CE01650E
_journal_volume 17
_journal_year 2015
_chemical_formula_moiety C22H20N4O3S
_chemical_formula_structural C22H20N4O3S
_chemical_formula_sum 'C22 H20 N4 O3 S'
_chemical_formula_weight 420.49
_chemical_name_systematic ' N-(2-phenoxy-4-(4-p-tolyl-1H-1,2,3-triazole-1-yl)phenyl)methanesulfonamide'
_space_group_IT_number 14
_symmetry_cell_setting monoclinic
_symmetry_space_group_name_Hall '-P 2ybc'
_symmetry_space_group_name_H-M 'P 1 21/c 1'
_audit_creation_date 2014-05-09T23:35
_audit_creation_method 'from EXP file using GSAS2CIF'
_audit_update_record ' 2014-05-09T23:35  Initial CIF as created by GSAS2CIF'
_cell_angle_alpha 90.0
_cell_angle_beta 103.790(6)
_cell_angle_gamma 90.0
_cell_formula_units_Z 4
_cell_length_a 22.2030(18)
_cell_length_b 8.9419(7)
_cell_length_c 11.2575(10)
_cell_measurement_temperature 293
_cell_volume 2170.6(3)
_computing_structure_refinement GSAS
_diffrn_ambient_temperature 293
_diffrn_detector 'linear position-sensitive Lynxeye detector'
_diffrn_detector_type 'Bruker AXS'
_diffrn_measurement_device_type 'Bruker D8 Advance Powder Diffractometer'
_diffrn_radiation_polarisn_ratio 0.5
_diffrn_radiation_probe x-ray
_diffrn_radiation_wavelength 1.5418
_diffrn_source X-ray
_diffrn_source_target Cu
_diffrn_source_type 'fine-focus sealed tube'
_exptl_absorpt_correction_T_max 1.00000
_exptl_absorpt_correction_T_min 1.00000
_exptl_absorpt_process_details
;   GSAS Absorption/surface roughness correction: function number 0
 No correction is applied.
;
_pd_block_id 2014-05-09T23:35|12|y|Bruker_D8Advanced_Diffractomet
_pd_calc_method 'Rietveld Refinement'
_pd_char_colour 'light green'
_pd_instr_location ' ?'
_pd_meas_2theta_range_inc 0.01987
_pd_meas_2theta_range_max 99.83145
_pd_meas_2theta_range_min 7.0
_pd_meas_number_of_points 4672
_pd_meas_scan_method step
_pd_phase_name 'from F:/Tanusri/Ar series/Ar4/gsas04_02_14/p21c1.cif'
_pd_proc_2theta_range_inc 0.01987
_pd_proc_2theta_range_max 99.83145
_pd_proc_2theta_range_min 7.0
_pd_proc_info_datetime 2014-05-09T23:35:06
_pd_proc_info_excluded_regions ' ?'
_pd_proc_ls_background_function
;   GSAS Background function number 1 with 20 terms.
 Shifted Chebyshev function of 1st kind
      1:    1233.33     2:   -869.082     3:    133.012     4:    223.005    
      5:   -292.240     6:    209.121     7:   -89.3882     8:   -12.5545    
      9:    68.1538    10:   -58.6630    11:    25.6074    12:   -23.8805    
     13:    52.2890    14:   -73.5201    15:    72.1924    16:   -46.4087    
     17:    17.7907    18:    2.15003    19:   -9.98644    20:    10.4950    
;
_pd_proc_ls_peak_cutoff 0.01000
_pd_proc_ls_profile_function
;
 CW Profile function number 2 with  18 terms
 Profile coefficients for Simpson's rule integration of pseudovoigt function
 C.J. Howard (1982). J. Appl. Cryst.,15,615-620.
 P. Thompson, D.E. Cox & J.B. Hastings (1987). J. Appl. Cryst.,20,79-83.
 Peak tails are ignored  where the intensity is below 0.0100 times the peak
   Aniso. broadening axis   0.0   0.0   1.0
;
_pd_proc_ls_prof_R_factor 0.0238
_pd_proc_ls_prof_wR_expected 0.0246
_pd_proc_ls_prof_wR_factor 0.0307
_pd_proc_number_of_points 4672
_pd_spec_mounting ' ?'
_refine_ls_goodness_of_fit_all 1.40
_refine_ls_matrix_type full
_refine_ls_number_parameters 158
_refine_ls_number_restraints 119
_refine_ls_R_Fsqd_factor 0.05230
_refine_ls_shift/su_max 0.04
_refine_ls_shift/su_mean 0.00
_reflns_d_resolution_high 1.009
_reflns_d_resolution_low 10.782
_reflns_limit_h_max 22
_reflns_limit_h_min 0
_reflns_limit_k_max 9
_reflns_limit_k_min 0
_reflns_limit_l_max 11
_reflns_limit_l_min -11
_reflns_number_total 2211
_cod_data_source_file c4ce01650e1.cif
_cod_data_source_block 12_publ
_cod_depositor_comments
;
The following automatic conversions were performed:

'_geom_bond_publ_flag' value 'N' changed to 'n' according to
/usr/data/users/saulius/crontab/automatic-downloads/rss-feeds/RSC/lib/dictionaries/cif_core.dic
dictionary named 'cif_core.dic' version 2.4.2 from 2011-04-26 (86
times).

'_geom_angle_publ_flag' value 'N' changed to 'n' according
to
/usr/data/users/saulius/crontab/automatic-downloads/rss-feeds/RSC/lib/dictionaries/cif_core.dic
dictionary named 'cif_core.dic' version 2.4.2 from 2011-04-26 (81
time).

Automatic conversion script
Id: cif_fix_values 2827 2014-09-09 07:05:25Z andrius 

 Adding full bibliography for 7218791--7218793.cif.
;
_cod_original_cell_volume 2170.6(5)
_cod_database_code 7218792
_gsas_exptl_extinct_corr_t_min 1.00000
_gsas_exptl_extinct_corr_t_max 1.00000

loop_
_symmetry_equiv_pos_site_id
_symmetry_equiv_pos_as_xyz
1 +x,+y,+z
2 -x,+y+1/2,-z+1/2
-1 -x,-y,-z
-2 +x,-y+1/2,+z+1/2

loop_
_atom_site_type_symbol
_atom_site_label
_atom_site_fract_x
_atom_site_fract_y
_atom_site_fract_z
_atom_site_occupancy
_atom_site_thermal_displace_type
_atom_site_U_iso_or_equiv
_atom_site_symmetry_multiplicity
C C1 0.15668(8) 1.22890(25) 0.93392(18) 1.0 Uiso 0.04 4
C C2 0.15447(9) 1.38224(31) 0.91287(16) 1.0 Uiso 0.04 4
C C3 0.17654(9) 1.48017(15) 1.00944(29) 1.0 Uiso 0.04 4
C C4 0.20071(9) 1.42523(26) 1.12679(21) 1.0 Uiso 0.04 4
C C5 0.20303(8) 1.27187(29) 1.14791(14) 1.0 Uiso 0.04 4
C C6 0.18088(7) 1.17410(19) 1.05129(21) 1.0 Uiso 0.04 4
C C7 0.18786(9) 0.93184(18) 0.97316(18) 1.0 Uiso 0.04 4
C C8 0.13441(9) 0.88713(19) 0.88865(16) 1.0 Uiso 0.04 4
C C9 0.13891(8) 0.79838(21) 0.78988(16) 1.0 Uiso 0.04 4
C C10 0.19676(11) 0.75434(18) 0.77556(15) 1.0 Uiso 0.04 4
C C11 0.25009(9) 0.79911(17) 0.86016(17) 1.0 Uiso 0.04 4
C C12 0.24591(8) 0.88823(20) 0.95910(15) 1.0 Uiso 0.04 4
C C13 0.36613(11) 0.77766(20) 0.91572(13) 1.0 Uiso 0.04 4
C C14 0.40645(10) 0.71055(17) 0.85707(18) 1.0 Uiso 0.04 4
C C15 0.01327(6) 0.67276(21) 0.89401(12) 1.0 Uiso 0.04 4
C C16 0.47480(9) 0.70551(17) 0.89971(17) 1.0 Uiso 0.04 4
C C17 0.50940(10) 0.62474(21) 0.83420(14) 1.0 Uiso 0.04 4
C C18 0.57349(9) 0.61940(20) 0.87343(18) 1.0 Uiso 0.04 4
C C19 0.60242(8) 0.69566(18) 0.97921(16) 1.0 Uiso 0.04 4
C C20 0.56839(9) 0.77703(21) 1.04557(14) 1.0 Uiso 0.04 4
C C21 0.50430(9) 0.78136(20) 1.00511(18) 1.0 Uiso 0.04 4
C C22 0.67163(8) 0.69055(13) 1.02183(11) 1.0 Uiso 0.04 4
S S1 0.00910(14) 0.85582(26) 0.8389(4) 1.0 Uiso 0.04 4
N N1 0.07533(12) 0.93299(18) 0.90344(20) 1.0 Uiso 0.04 4
N N2 0.30915(10) 0.75363(17) 0.84387(18) 1.0 Uiso 0.04 4
N N3 0.31297(13) 0.67471(25) 0.74309(20) 1.0 Uiso 0.04 4
N N4 0.37189(13) 0.64926(24) 0.75197(21) 1.0 Uiso 0.04 4
O O1 0.18310(11) 1.02090(20) 1.07158(23) 1.0 Uiso 0.04 4
O O2 0.0050(4) 0.8516(7) 0.71026(33) 1.0 Uiso 0.04 4
O O3 -0.03762(20) 0.9344(5) 0.8820(9) 1.0 Uiso 0.04 4
H H1 0.13798 1.16065 0.86958 1.0 Uiso 0.06 4
H H2 0.13378 1.42007 0.83367 1.0 Uiso 0.06 4
H H3 0.17427 1.58607 0.99497 1.0 Uiso 0.06 4
H H4 0.21862 1.49334 1.19172 1.0 Uiso 0.06 4
H H5 0.22311 1.23381 1.22752 1.0 Uiso 0.06 4
H H9 0.10198 0.76153 0.73533 1.0 Uiso 0.06 4
H H10 0.19981 0.68898 0.70949 1.0 Uiso 0.06 4
H H12 0.28301 0.92055 1.01655 1.0 Uiso 0.06 4
H H13 0.37648 0.82669 0.99384 1.0 Uiso 0.06 4
H H15A 0.01951 0.66898 0.98285 1.0 Uiso 0.06 4
H H15B -0.02452 0.61674 0.85941 1.0 Uiso 0.06 4
H H15C 0.0475 0.61709 0.87426 1.0 Uiso 0.06 4
H H17 0.48951 0.57368 0.76087 1.0 Uiso 0.06 4
H H18 0.59816 0.56494 0.82804 1.0 Uiso 0.06 4
H H20 0.58949 0.82902 1.1189 1.0 Uiso 0.06 4
H H21 0.48086 0.8376 1.05048 1.0 Uiso 0.06 4
H H22A 0.69102 0.73166 0.96052 1.0 Uiso 0.06 4
H H22B 0.68562 0.74782 1.09627 1.0 Uiso 0.06 4
H H22C 0.68582 0.58863 1.03801 1.0 Uiso 0.06 4
H H1N1 0.0746 1.00226 0.95553 1.0 Uiso 0.06 4

loop_
_atom_type_symbol
_atom_type_number_in_cell
_atom_type_scat_dispersion_real
_atom_type_scat_dispersion_imag
_atom_type_scat_Cromer_Mann_a1
_atom_type_scat_Cromer_Mann_a2
_atom_type_scat_Cromer_Mann_a3
_atom_type_scat_Cromer_Mann_a4
_atom_type_scat_Cromer_Mann_b1
_atom_type_scat_Cromer_Mann_b2
_atom_type_scat_Cromer_Mann_b3
_atom_type_scat_Cromer_Mann_b4
_atom_type_scat_Cromer_Mann_c
_atom_type_scat_source
C 88.0 0.000 0.000 2.31000 20.8439 1.02000 10.2075 1.58860 0.56870 0.86500 51.6512 0.21560 International_Tables_Vol_C
S 4.0 0.000 0.000 6.90530 1.46790 5.20340 22.2151 1.43790 0.25360 1.58630 56.1720 0.86690 International_Tables_Vol_C
N 16.0 0.000 0.000 12.2126 0.00570 3.13220 9.89330 2.01250 28.9975 1.16630 0.58260 -11.529 International_Tables_Vol_C
O 12.0 0.000 0.000 3.04850 13.2771 2.28680 5.70110 1.54630 0.32390 0.86700 32.9089 0.25080 International_Tables_Vol_C
H 80.0 0.000 0.000 0.49300 10.5109 0.32291 26.1257 0.14019 3.14236 0.04081 57.7997 0.00304 International_Tables_Vol_C

loop_
_geom_angle_atom_site_label_1
_geom_angle_atom_site_label_2
_geom_angle_atom_site_label_3
_geom_angle
_geom_angle_site_symmetry_1
_geom_angle_site_symmetry_3
_geom_angle_publ_flag
C1 C2 C3 119.74(9) 1_555 1_555 n
C1 C2 H2 119.63 1_555 1_555 n
C1 C6 C5 120.38(10) 1_555 1_555 n
C2 C1 H1 120.38 1_555 1_555 n
C2 C3 C4 120.27(9) 1_555 1_555 n
C2 C3 H3 119.59 1_555 1_555 n
C3 C2 H2 120.30 1_555 1_555 n
C3 C4 C5 120.04(9) 1_555 1_555 n
C3 C4 H4 119.60 1_555 1_555 n
C4 C3 H3 120.13 1_555 1_555 n
C4 C5 H5 119.84 1_555 1_555 n
C5 C4 H4 120.19 1_555 1_555 n
C6 C1 C2 119.94(10) 1_555 1_555 n
C6 C1 H1 119.41 1_555 1_555 n
C6 C5 C4 119.63(10) 1_555 1_555 n
C6 C5 H5 120.31 1_555 1_555 n
C7 C8 N1 119.84(13) 1_555 1_555 n
C7 C12 H12 120.47 1_555 1_555 n
C7 O1 C6 116.18(13) 1_555 1_555 n
C8 C7 O1 119.72(13) 1_555 1_555 n
C8 C9 H9 119.71 1_555 1_555 n
C8 N1 S1 125.82(15) 1_555 1_555 n
C8 N1 H1N1 117.25 1_555 1_555 n
C9 C8 C7 119.95(12) 1_555 1_555 n
C9 C8 N1 120.21(12) 1_555 1_555 n
C9 C10 C11 119.94(11) 1_555 1_555 n
C9 C10 H10 120.00 1_555 1_555 n
C10 C9 C8 120.00(10) 1_555 1_555 n
C10 C9 H9 120.13 1_555 1_555 n
C10 C11 C12 120.35(11) 1_555 1_555 n
C10 C11 N2 119.29(12) 1_555 1_555 n
C11 C10 H10 119.98 1_555 1_555 n
C11 C12 C7 119.49(10) 1_555 1_555 n
C11 C12 H12 120.03 1_555 1_555 n
C11 N2 C13 129.67(13) 1_555 1_555 n
C11 N2 N3 119.93(12) 1_555 1_555 n
C12 C7 C8 120.27(12) 1_555 1_555 n
C12 C7 O1 120.01(13) 1_555 1_555 n
C12 C11 N2 120.36(11) 1_555 1_555 n
C13 C14 C16 126.46(13) 1_555 1_555 n
C13 C14 N4 107.28(11) 1_555 1_555 n
C13 N2 N3 110.40(11) 1_555 1_555 n
C14 C13 H13 126.85 1_555 1_555 n
C14 C16 C17 119.90(12) 1_555 1_555 n
C14 C16 C21 120.07(12) 1_555 1_555 n
C14 N4 N3 110.02(13) 1_555 1_555 n
C16 C17 C18 120.32(10) 1_555 1_555 n
C16 C17 H17 120.54 1_555 1_555 n
C16 C21 C20 120.34(10) 1_555 1_555 n
C16 C21 H21 120.56 1_555 1_555 n
C17 C16 C21 120.03(11) 1_555 1_555 n
C17 C18 C19 119.06(10) 1_555 1_555 n
C17 C18 H18 121.17 1_555 1_555 n
C18 C17 H17 119.14 1_555 1_555 n
C18 C19 C20 121.23(10) 1_555 1_555 n
C18 C19 C22 119.28(13) 1_555 1_555 n
C19 C18 H18 119.76 1_555 1_555 n
C19 C20 C21 119.03(10) 1_555 1_555 n
C19 C20 H20 119.78 1_555 1_555 n
C19 C22 H22A 110.89 1_555 1_555 n
C19 C22 H22B 110.75 1_555 1_555 n
C19 C22 H22C 110.64 1_555 1_555 n
C20 C19 C22 119.49(13) 1_555 1_555 n
C20 C21 H21 119.10 1_555 1_555 n
C21 C20 H20 121.19 1_555 1_555 n
S1 C15 H15A 112.28 1_555 1_555 n
S1 C15 H15B 111.84 1_555 1_555 n
S1 C15 H15C 112.03 1_555 1_555 n
S1 N1 H1N1 116.71 1_555 1_555 n
N1 S1 C15 105.82(12) 1_555 1_555 n
N1 S1 O2 107.23(18) 1_555 1_555 n
N1 S1 O3 106.91(17) 1_555 1_555 n
N2 C13 C14 105.59(10) 1_555 1_555 n
N2 C13 H13 127.49 1_555 1_555 n
N2 N3 N4 106.71(12) 1_555 1_555 n
N4 C14 C16 126.26(13) 1_555 1_555 n
O1 C6 C1 119.63(14) 1_555 1_555 n
O1 C6 C5 119.99(15) 1_555 1_555 n
O2 S1 C15 108.69(18) 1_555 1_555 n
O2 S1 O3 118.73(17) 1_555 1_555 n
O3 S1 C15 108.73(18) 1_555 1_555 n

loop_
_geom_bond_atom_site_label_1
_geom_bond_atom_site_label_2
_geom_bond_distance
_geom_bond_site_symmetry_2
_geom_bond_publ_flag
C1 C2 1.3904(13) 1_555 n
C1 C6 1.3915(13) 1_555 n
C1 H1 0.9623 1_555 n
C2 C1 1.3904(13) 1_555 n
C2 C3 1.3910(13) 1_555 n
C2 H2 0.9618 1_555 n
C3 C2 1.3910(13) 1_555 n
C3 C4 1.3916(13) 1_555 n
C3 H3 0.9601 1_555 n
C4 C3 1.3916(13) 1_555 n
C4 C5 1.3907(13) 1_555 n
C4 H4 0.9616 1_555 n
C5 C4 1.3907(13) 1_555 n
C5 C6 1.3907(13) 1_555 n
C5 H5 0.9630 1_555 n
C6 C1 1.3915(13) 1_555 n
C6 C5 1.3907(13) 1_555 n
C6 O1 1.3878(13) 1_555 n
C7 C8 1.3911(13) 1_555 n
C7 C12 1.3914(13) 1_555 n
C7 O1 1.3887(14) 1_555 n
C8 C7 1.3911(13) 1_555 n
C8 C9 1.3890(13) 1_555 n
C8 N1 1.4214(14) 1_555 n
C9 C8 1.3890(13) 1_555 n
C9 C10 1.3889(13) 1_555 n
C9 H9 0.9582 1_555 n
C10 C9 1.3889(13) 1_555 n
C10 C11 1.3900(13) 1_555 n
C10 H10 0.9609 1_555 n
C11 C10 1.3900(13) 1_555 n
C11 C12 1.3905(13) 1_555 n
C11 N2 1.4260(13) 1_555 n
C12 C7 1.3914(13) 1_555 n
C12 C11 1.3905(13) 1_555 n
C12 H12 0.9625 1_555 n
C13 C14 1.3709(13) 1_555 n
C13 N2 1.3465(13) 1_555 n
C13 H13 0.9603 1_555 n
C14 C13 1.3709(13) 1_555 n
C14 C16 1.4792(13) 1_555 n
C14 N4 1.3624(14) 1_555 n
C15 S1 1.7453(13) 1_555 n
C15 H15A 0.9771 1_555 n
C15 H15B 0.9753 1_555 n
C15 H15C 0.9774 1_555 n
C16 C14 1.4792(13) 1_555 n
C16 C17 1.3877(13) 1_555 n
C16 C21 1.3879(13) 1_555 n
C17 C16 1.3877(13) 1_555 n
C17 C18 1.3866(13) 1_555 n
C17 H17 0.9545 1_555 n
C18 C17 1.3866(13) 1_555 n
C18 C19 1.3897(13) 1_555 n
C18 H18 0.9653 1_555 n
C19 C18 1.3897(13) 1_555 n
C19 C20 1.3884(13) 1_555 n
C19 C22 1.4973(13) 1_555 n
C20 C19 1.3884(13) 1_555 n
C20 C21 1.3873(13) 1_555 n
C20 H20 0.9659 1_555 n
C21 C16 1.3879(13) 1_555 n
C21 C20 1.3873(13) 1_555 n
C21 H21 0.9547 1_555 n
C22 C19 1.4973(13) 1_555 n
C22 H22A 0.9687 1_555 n
C22 H22B 0.9679 1_555 n
C22 H22C 0.9673 1_555 n
S1 C15 1.7453(13) 1_555 n
S1 N1 1.6302(14) 1_555 n
S1 O2 1.4292(14) 1_555 n
S1 O3 1.4303(14) 1_555 n
N1 C8 1.4214(14) 1_555 n
N1 S1 1.6302(14) 1_555 n
N1 H1N1 0.8558 1_555 n
N2 C11 1.4260(13) 1_555 n
N2 C13 1.3465(13) 1_555 n
N2 N3 1.3558(14) 1_555 n
N3 N2 1.3558(14) 1_555 n
N3 N4 1.3081(13) 1_555 n
N4 C14 1.3624(14) 1_555 n
N4 N3 1.3081(13) 1_555 n
O1 C6 1.3878(13) 1_555 n
O1 C7 1.3887(14) 1_555 n
O2 S1 1.4292(14) 1_555 n
O3 S1 1.4303(14) 1_555 n

loop_
_gsas_i100_meas
3.67
13.57
4.77
16.84
16.76
5.32
23.24
2.87
13.49
0.22
0.32
4.84
0.14
0.00
4.79
2.51
25.63
8.08
100.00
2.89
0.01
11.66
0.00
7.77
32.47
8.31
20.40
0.04
14.26
27.75
0.86
62.23
0.07
4.49
0.02
1.49
0.00
9.59
0.16
4.74
0.26
0.41
4.56
0.76
1.55
23.78
3.15
13.71
24.58
2.26
3.36
9.96
0.13
0.04
1.25
0.01
1.06
0.46
0.90
0.01
0.02
3.75
0.05
0.00
0.02
0.00
0.91
0.00
0.54
0.96
1.20
0.07
0.14
0.00
0.70
0.05
0.90
0.35
0.03
0.08
0.04
0.50
0.52
0.67
0.83
0.08
3.36
0.01
0.05
0.12
0.25
1.07
1.24
3.29
1.46
0.11
0.86
0.00
0.11
1.67
1.85
0.09
0.12
0.94
0.53
0.67
0.02
0.00
1.46
0.14
0.22
0.25
0.20
0.02
0.00
1.03
0.54
0.60
0.07
0.02
0.98
6.00
0.06
0.29
0.73
0.56
0.23
0.12
0.39
2.33
0.03
0.42
0.04
0.49
0.55
0.49
0.11
0.05
0.36
0.06
0.00
0.09
0.00
0.65
3.12
0.18
0.02
0.41
0.06
0.00
0.58
0.03
0.00
1.23
0.30
0.01
0.23
0.16
0.03
2.92
0.00
0.19
0.04
0.28
0.06
0.04
0.01
0.01
0.00
0.04
0.44
1.49
0.29
0.13
0.11
0.51
0.11
2.11
0.92
1.06
0.01
0.03
1.51
0.26
0.01
0.55
0.00
0.01
0.94
0.66
0.65
0.01
0.04
0.32
0.01
0.10
0.00
0.02
0.12
0.07
0.88
0.13
1.07
0.29
0.08
0.11
0.08
0.02
0.02
0.39
0.15
0.23
0.02
1.93
0.07
0.26
0.01
0.00
0.01
0.03
0.39
0.00
0.46
0.01
0.37
0.05
0.19
0.02
1.73
0.33
1.28
0.00
0.08
0.46
0.08
1.13
0.01
0.18
0.40
0.00
0.10
0.02
1.10
0.01
0.30
0.02
0.06
0.00
0.16
0.79
0.48
0.04
0.02
0.24
0.85
0.00
2.99
0.53
0.71
0.00
1.81
0.00
0.01
1.28
0.38
0.01
0.05
0.09
0.06
0.00
0.18
0.01
1.42
0.00
0.58
0.02
0.57
1.06
0.11
0.23
0.01
0.00
0.46
0.03
0.17
0.19
0.08
0.01
0.01
0.00
0.51
0.09
0.00
0.03
0.02
0.83
0.07
0.12
0.00
0.01
0.22
0.09
0.24
0.26
0.01
0.03
0.00
0.02
0.31
0.31
0.03
0.00
0.06
0.03
0.70
0.03
0.59
2.06
0.02
0.00
0.21
0.73
0.03
0.20
0.22
0.11
0.03
0.70
0.00
0.42
0.66
0.09
0.04
0.15
0.00
0.15
0.09
0.04
0.03
0.08
0.05
0.38
0.15
0.00
0.02
0.01
0.12
0.04
0.45
1.24
0.00
0.04
0.01
0.03
0.00
0.07
0.35
0.06
0.27
0.50
0.04
0.04
0.89
0.21
0.17
0.06
0.00
1.24
0.00
0.01
0.16
0.07
0.01
0.02
0.05
0.11
0.00
0.00
0.00
0.13
0.60
0.22
0.91
0.56
0.01
0.01
0.01
0.13
0.02
0.00
0.00
0.01
0.22
0.27
0.53
0.20
0.06
0.00
0.14
0.26
0.01
0.00
0.09
0.30
0.02
0.09
0.01
0.03
0.06
0.16
0.00
0.00
0.02
0.00
0.38
0.00
0.00
0.03
0.00
0.07
0.02
0.08
0.22
0.58
0.00
0.34
0.63
0.58
0.01
0.03
0.15
0.09
0.01
0.01
0.13
0.00
0.14
0.01
0.14
0.39
0.03
0.08
0.05
0.00
0.02
0.00
0.00
0.12
1.90
0.06
0.39
0.06
0.17
0.00
0.06
0.03
0.17
0.00
0.36
0.00
0.02
0.04
0.01
0.00
0.03
0.36
0.01
0.06
0.05
0.43
0.03
0.41
0.01
0.00
0.00
0.01
0.02
0.03
0.50
0.05
0.00
0.16
0.02
0.06
0.00
0.18
0.01
0.00
0.04
0.01
0.01
0.03
0.09
0.02
0.02
0.02
0.03
0.00
0.02
0.02
0.00
0.11
0.00
0.06
0.28
0.12
0.04
0.00
0.00
0.55
0.06
0.01
0.06
0.08
0.03
0.13
0.01
0.01
0.06
0.00
0.00
0.03
0.00
0.10
0.03
0.07
0.05
0.32
0.42
0.04
0.00
0.00
0.00
0.18
0.05
0.00
0.48
0.06
0.45
0.02
0.02
0.02
0.02
0.00
0.00
0.01
0.19
0.00
0.01
0.01
0.15
0.00
0.24
0.20
0.08
0.01
0.08
0.00
0.13
0.02
0.04
0.23
0.14
0.01
0.21
0.02
0.06
0.05
0.02
0.79
0.18
0.08
0.00
0.02
0.15
0.02
0.05
0.00
0.02
0.07
0.01
0.01
0.00
0.02
0.03
0.01
0.02
0.28
0.00
0.01
0.04
0.01
0.00
0.05
0.11
0.06
0.06
0.00
0.01
0.01
0.29
0.02
0.02
0.01
0.21
0.06
0.00
0.04
0.03
0.02
0.04
0.04
0.04
0.17
0.01
0.04
0.00
0.03
0.03
0.02
0.00
0.13
0.00
0.06
0.01
0.02
0.00
0.00
0.25
0.10
0.05
0.38
0.00
0.00
0.00
0.00
0.00
0.00
0.00
0.01
0.00
0.03
0.00
0.35
0.01
0.07
0.01
0.02
0.05
0.53
0.22
0.02
0.01
0.06
0.01
0.01
0.01
0.02
0.00
0.19
0.02
0.17
0.05
0.00
0.11
0.04
0.07
0.03
0.01
0.02
0.03
0.02
0.01
0.10
0.07
0.06
0.02
0.00
0.16
0.08
0.00
0.21
0.13
0.05
0.00
0.01
0.00
0.05
0.08
0.06
0.00
0.19
0.01
0.33
0.05
0.05
0.03
0.17
0.00
0.04
0.01
0.04
0.04
0.02
0.00
0.27
0.04
0.00
0.00
0.00
0.02
0.00
0.08
0.11
0.02
0.03
0.09
0.02
0.15
0.10
0.07
0.00
0.11
0.00
0.00
0.00
0.04
0.00
0.01
0.05
0.01
0.03
0.06
0.00
0.00
0.13
0.15
0.00
0.22
0.31
0.00
0.02
0.09
0.22
0.01
0.00
0.14
0.02
0.01
0.21
0.00
0.36
0.01
0.06
0.02
0.20
0.01
0.04
0.03
0.03
0.00
0.05
0.03
0.03
0.02
0.00
0.06
0.26
0.35
0.05
0.01
0.01
0.03
0.06
0.05
0.01
0.06
0.02
0.03
0.00
0.00
0.00
0.03
0.02
0.00
0.00
0.01
0.04
0.04
0.03
0.02
0.06
0.01
0.00
0.05
0.10
0.26
0.04
0.03
0.00
0.02
0.05
0.08
0.18
0.24
0.03
0.04
0.01
0.00
0.02
0.10
0.02
0.07
0.01
0.02
0.26
0.00
0.08
0.22
0.00
0.05
0.01
0.03
0.00
0.11
0.01
0.00
0.04
0.01
0.01
0.00
0.05
0.02
0.08
0.13
0.00
0.12
0.01
0.01
0.00
0.00
0.05
0.17
0.00
0.06
0.01
0.02
0.01
0.02
0.07
0.02
0.01
0.03
0.00
0.00
0.25
0.02
0.03
0.00
0.21
0.03
0.00
0.06
0.11
0.16
0.09
0.01
0.00
0.07
0.00
0.01
0.02
0.00
0.01
0.00
0.02
0.00
0.26
0.00
0.27
0.05
0.14
0.24
0.20
0.01
0.12
0.01
0.02
0.11
0.07
0.03
0.00
0.04
0.00
0.01
0.00
0.01
0.02
0.14
0.03
0.01
0.02
0.07
0.00
0.01
0.11
0.01
0.00
0.00
0.05
0.04
0.00
0.04
0.05
0.01
0.04
0.00
0.02
0.00
0.00
0.03
0.02
0.00
0.02
0.02
0.00
0.20
0.00
0.46
0.03
0.00
0.03
0.00
0.00
0.36
0.08
0.00
0.00
0.03
0.02
0.05
0.00
0.01
0.01
0.00
0.02
0.01
0.17
0.02
0.02
0.12
0.07
0.00
0.09
0.05
0.00
0.01
0.02
0.00
0.00
0.03
0.12
0.02
0.02
0.01
0.01
0.08
0.00
0.08
0.46
0.07
0.01
0.00
0.05
0.00
0.00
0.00
0.00
0.01
0.01
0.01
0.02
0.00
0.00
0.01
0.00
0.18
0.01
0.04
0.12
0.00
0.09
0.00
0.14
0.30
0.14
0.01
0.01
0.04
0.02
0.04
0.04
0.19
0.00
0.00
0.00
0.00
0.04
0.02
0.10
0.02
0.08
0.05
0.00
0.00
0.02
0.04
0.04
0.00
0.06
0.06
0.01
0.00
0.03
0.30
0.08
0.00
0.01
0.00
0.18
0.01
0.00
0.03
0.10
0.00
0.03
0.00
0.00
0.05
0.16
0.01
0.09
0.00
0.02
0.00
0.03
0.43
0.05
0.08
0.00
0.00
0.02
0.04
0.01
0.00
0.02
0.00
0.03
0.00
0.07
0.05
0.03
0.00
0.01
0.00
0.00
0.00
0.02
0.00
0.02
0.03
0.02
0.09
0.00
0.00
0.18
0.26
0.00
0.03
0.10
0.00
0.03
0.07
0.05
0.00
0.02
0.04
0.09
0.00
0.00
0.17
0.05
0.01
0.00
0.03
0.03
0.00
0.00
0.02
0.01
0.01
0.00
0.24
0.00
0.02
0.02
0.02
0.13
0.03
0.01
0.00
0.12
0.09
0.00
0.37
0.04
0.00
0.02
0.06
0.00
0.05
0.00
0.01
0.11
0.00
0.09
0.10
0.02
0.00
0.02
0.11
0.00
0.05
0.00
0.03
0.05
0.05
0.00
0.06
0.01
0.00
0.01
0.43
0.03
0.00
0.00
0.00
0.00
0.36
0.00
0.01
0.01
0.00
0.00
0.20
0.00
0.07
0.03
0.15
0.01
0.00
0.01
0.00
0.01
0.00
0.00
0.07
0.10
0.18
0.09
0.00
0.03
0.02
0.00
0.20
0.00
0.00
0.09
0.00
0.00
0.06
0.14
0.01
0.02
0.00
0.01
0.01
0.07
0.03
0.00
0.01
0.00
0.05
0.00
0.00
0.16
0.03
0.16
0.01
0.01
0.00
0.00
0.08
0.00
0.00
0.04
0.00
0.00
0.02
0.00
0.02
0.07
0.00
0.03
0.01
0.02
0.02
0.00
0.01
0.00
0.00
0.01
0.05
0.06
0.00
0.00
0.17
0.00
0.03
0.23
0.03
0.02
0.00
0.14
0.01
0.00
0.04
0.00
0.04
0.04
0.03
0.01
0.00
0.00
0.00
0.09
0.05
0.03
0.04
0.62
0.01
0.05
0.00
0.00
0.03
0.00
0.02
0.07
0.00
0.04
0.02
0.02
0.01
0.00
0.04
0.03
0.00
0.00
0.24
0.02
0.02
0.00
0.00
0.00
0.09
0.02
0.01
0.04
0.00
0.02
0.03
0.03
0.10
0.01
0.12
0.00
0.00
0.02
0.00
0.06
0.01
0.00
0.00
0.00
0.13
0.11
0.01
0.00
0.00
0.00
0.00
0.03
0.01
0.00
0.03
0.02
0.01
0.00
0.00
0.00
0.01
0.01
0.00
0.01
0.07
0.01
0.00
0.01
0.08
0.00
0.03
0.05
0.00
0.10
0.01
0.04
0.00
0.01
0.03
0.04
0.00
0.00
0.01
0.05
0.00
0.11
0.02
0.11
0.04
0.03
0.04
0.01
0.00
0.05
0.00
0.00
0.01
0.05
0.03
0.00
0.00
0.00
0.00
0.05
0.00
0.00
0.00
0.00
0.04
0.06
0.10
0.00
0.06
0.07
0.00
0.00
0.01
0.00
0.00
0.00
0.00
0.00
0.08
0.00
0.00
0.01
0.02
0.00
0.09
0.01
0.03
0.01
0.08
0.13
0.00
0.00
0.33
0.14
0.00
0.00
0.00
0.04
0.01
0.00
0.01
0.02
0.00
0.00
0.02
0.12
0.03
0.10
0.00
0.00
0.01
0.02
0.09
0.05
0.06
0.00
0.01
0.00
0.08
0.01
0.01
0.00
0.01
0.09
0.00
0.00
0.05
0.05
0.02
0.00
0.02
0.02
0.01
0.00
0.07
0.01
0.00
0.04
0.03
0.00
0.11
0.00
0.07
0.00
0.00
0.04
0.08
0.00
0.00
0.09
0.01
0.00
0.10
0.04
0.02
0.00
0.01
0.04
0.00
0.02
0.22
0.00
0.02
0.00
0.03
0.00
0.10
0.03
0.00
0.01
0.03
0.05
0.05
0.00
0.01
0.18
0.04
0.00
0.00
0.00
0.04
0.01
0.12
0.00
0.00
0.08
0.01
0.06
0.04
0.00
0.07
0.01
0.00
0.00
0.01
0.00
0.00
0.00
0.01
0.05
0.01
0.04
0.01
0.00
0.15
0.00
0.00
0.06
0.00
0.06
0.00
0.12
0.01
0.11
0.02
0.01
0.01
0.00
0.12
0.11
0.13
0.00
0.01
0.00
0.05
0.02
0.01
0.01
0.11
0.01
0.00
0.09
0.03
0.00
0.06
0.04
0.00
0.00
0.01
0.07
0.00
0.01
0.00
0.00
0.01
0.00
0.07
0.04
0.00
0.03
0.08
0.10
0.13
0.00
0.00
0.00
0.15
0.01
0.00
0.04
0.03
0.05
0.00
0.01
0.03
0.01
0.01
0.01
0.17
0.03
0.01
0.07
0.00
0.00
0.00
0.00
0.00
0.01
0.01
0.00
0.01
0.00
0.06
0.00
0.04
0.02
0.03
0.00
0.00
0.09
0.20
0.02
0.02
0.00
0.01
0.00
0.07
0.02
0.00
0.00
0.07
0.00
0.01
0.01
0.02
0.01
0.11
0.00
0.00
0.00
0.00
0.01
0.04
0.00
0.01
0.03
0.05
0.00
0.02
0.03
0.13
0.03
0.00
0.00
0.00
0.05
0.05
0.01
0.01
0.01
0.06
0.11
0.02
0.00
0.00
0.01
0.01
0.01
0.04
0.00
0.06
0.05
0.02
0.04
0.00
0.02
0.01
0.01
0.06
0.00
0.06
0.03
0.00
0.04
0.03
0.00
0.00
0.06
0.00
0.00
0.00
0.28
0.01
0.00
0.03
0.09
0.01
0.02
0.12
0.08
0.01
0.03
0.03
0.03
0.03
0.12
0.02
0.01
0.00
0.00
0.00
0.04
0.00
0.00
0.10
0.01
0.02
0.00
0.01
0.00
0.00
0.04
0.14
0.02
0.02
0.00
0.00
0.08
0.00
0.00
0.01
0.00
0.00
0.00
0.06
0.00
0.00
0.10
0.01
0.07
0.09
0.00
0.04
0.01
0.00
0.03
0.02
0.14
0.00
0.01
0.01
0.01
0.00
0.17
0.01
0.00
0.03
0.00
0.00
0.03
0.00
0.02
0.01
0.00
0.00
0.00
0.00
0.00
0.01
0.00
0.00
0.01
0.12
0.01
0.01
0.02
0.01
0.00
0.02
0.00
0.00
0.00
0.03
0.08
0.01
0.08
0.01
0.00
0.01
0.01
0.00
0.00
0.00
0.01
0.00
0.01
0.05
0.00
0.13
0.00
0.01
0.01
0.02
0.00
0.00
0.00
0.00
0.01
0.00
0.04
0.01
0.05
0.12
0.01
0.00
0.01
0.01
0.11
0.01
0.01
0.02
0.04
0.02
0.01
0.00
0.04
0.14
0.00
0.01
0.01
0.02
0.00
0.01
0.01
0.01
0.02
0.00
0.02
0.00
0.01
0.00
0.02
0.00
0.05
0.02
0.03
0.01
0.05
0.03
0.00
0.00
0.02
0.00
0.02
0.00
0.01
0.01
0.03
0.01
0.05
0.00
0.01
0.00
0.22
0.02
0.01
0.02
0.07
0.00
0.00
0.00
0.04
0.00
0.01
0.00
0.00
0.01
0.01
0.01
0.04
0.02
0.00
0.00
0.03
0.00
0.01
0.01
0.01
0.00
0.00
0.02
0.00
0.00
0.03
0.02
0.00
0.03
0.05
0.02
0.00
0.00
0.00
0.00
0.02
0.02
0.08
0.00
0.02
0.02
0.03
0.01
0.03
0.01
0.05
0.01
0.07
0.01
0.02
0.01
0.03
0.00
0.00
0.03
0.13
0.00
0.06
0.17
0.04
0.00
0.00
0.03
0.03
0.00
0.00
0.01
0.01
0.12
0.00
0.02
0.02
0.03
0.16
0.04
0.01
0.05
0.09
0.00
0.09
0.00
0.00
0.07
0.00
0.00
0.02
0.01
0.00
0.00
0.00
0.00
0.00
0.00
0.00
0.02
0.00
0.03
0.04
0.01
0.00
0.01
0.01
0.00
0.02
0.00
0.01
0.03
0.04
0.04
0.01
0.01
0.02
0.01
0.05
0.00
0.01
0.02
0.00
0.10
0.00
0.05
0.01
0.01
0.01
0.00
0.00
0.00
0.00
0.04
0.01
0.01
0.00
0.24
0.02
0.01
0.01
0.05
0.02
0.00
0.01
0.02
0.00
0.00
0.01
0.02
0.05
0.01
0.02
0.02
0.05
0.03
0.00
0.00
0.00
0.00
0.05
0.00
0.00
0.07
0.00
0.00
0.03
0.00
0.00
0.14
0.00
0.01
0.01
0.00
0.01
0.00
0.01
0.00
0.10
0.00
0.00
0.00
0.00
0.01
0.35
0.00
0.00
0.01
0.00
0.02
0.00
0.05
0.00
0.02
0.03
0.02
0.00
0.08
0.00
0.01
0.07
0.01
0.00
0.00
0.00
0.01
0.00
0.00
0.00
0.00
0.00
0.00
0.05
0.02
0.01
0.00
0.00
0.00
0.00
0.00
0.01
0.00
0.00
0.00
0.01
0.00
0.00
0.00
0.00
0.00
0.00
0.16
0.03
0.00
0.01
0.01
0.01
0.03
0.00
0.03
0.01
0.02
0.01
0.01
0.01
0.00
0.00
0.07
0.00
0.03
0.00
0.00
0.02
0.04
0.01
0.00
0.00
0.00
0.02
0.00
0.01
0.01
0.01
0.02
0.00
0.01
0.00
0.01
0.01
0.07
0.01
0.00
0.01
0.02
0.01
0.00
0.01
0.00
0.00
0.01
0.01
0.01
0.00
0.15
0.01
0.05
0.00
0.04
0.00
0.00
0.02
0.00
0.01
0.01
0.00
0.01
0.02
0.00
0.01
0.00
0.00
0.01
0.00
0.02
0.00
0.01
0.00
0.00
0.00
0.01
0.00
0.02
0.00
0.00
0.00
0.02
0.10
0.04
0.02
0.01
0.00
0.00
0.00
0.00
0.01
0.04
0.02
0.02
0.01
0.00
0.05
0.03
0.00
0.01
0.01
0.07
0.00
0.01
0.00
0.02
0.05
0.10
0.04
0.06
0.00
0.02
0.01
0.00
0.02
0.00
0.01
0.01
0.00
0.00
0.00
0.00
0.07
0.00
0.02
0.00
0.00
0.00
0.07
0.01
0.01
0.00
0.00
0.01
0.00
0.00
0.02
0.02
0.03
0.04
0.00
0.00
0.00
0.01
0.00
0.01
0.00
0.00
0.00
0.01
